data_7112414
loop_
_publ_author_name
'Yang, Guang-Sheng'
'Lang, Zhong-Ling'
'Zang, Hong-Ying'
'Lan, Ya-Qian'
'He, Wen-Wen'
'Zhao, Xiao-Liang'
'Yan, Li-Kai'
'Wang, Xin-Long'
'Su, Zhong-Min'

_publ_section_title
;
 Control of interpenetration in S-containing metal-organic frameworks for
 selective separation of transition metal ions.
;
_journal_issue 11
_journal_name_full 'Chemical communications (Cambridge, England)'
_journal_page_first 1088
_journal_page_last 1090
_journal_paper_doi 10.1039/c2cc36894c
_journal_volume 49
_journal_year 2013
_chemical_formula_sum 'C48 H60 N6 O19 S6 Zn4'
_chemical_formula_weight 1478.86
_chemical_name_systematic
;
?
;
_space_group_IT_number 33
_symmetry_cell_setting orthorhombic
_symmetry_space_group_name_Hall 'P 2c -2n'
_symmetry_space_group_name_H-M 'P n a 21'
_atom_sites_solution_hydrogens geom
_atom_sites_solution_primary direct
_atom_sites_solution_secondary difmap
_audit_creation_method SHELXL-97
_cell_angle_alpha 90.00
_cell_angle_beta 90.00
_cell_angle_gamma 90.00
_cell_formula_units_Z 4
_cell_length_a 18.115(3)
_cell_length_b 14.489(5)
_cell_length_c 22.113(4)
_cell_measurement_temperature 293(2)
_cell_measurement_theta_max 23.55
_cell_measurement_theta_min 2.83
_cell_volume 5804(2)
_computing_cell_refinement 'Bruker SMART'
_computing_data_collection 'Bruker SMART'
_computing_data_reduction 'Bruker SAINT'
_computing_molecular_graphics 'Bruker SHELXTL'
_computing_publication_material 'Bruker SHELXTL'
_computing_structure_refinement 'Bruker SHELXTL'
_computing_structure_solution 'Bruker SHELXTL'
_diffrn_ambient_temperature 293(2)
_diffrn_measured_fraction_theta_full 0.999
_diffrn_measured_fraction_theta_max 0.999
_diffrn_radiation_monochromator graphite
_diffrn_radiation_source 'fine-focus sealed tube'
_diffrn_radiation_type MoK\a
_diffrn_radiation_wavelength 0.71069
_diffrn_reflns_av_R_equivalents 0.1659
_diffrn_reflns_av_sigmaI/netI 0.1996
_diffrn_reflns_limit_h_max 20
_diffrn_reflns_limit_h_min -21
_diffrn_reflns_limit_k_max 17
_diffrn_reflns_limit_k_min -15
_diffrn_reflns_limit_l_max 23
_diffrn_reflns_limit_l_min -26
_diffrn_reflns_number 28595
_diffrn_reflns_theta_full 25.00
_diffrn_reflns_theta_max 25.00
_diffrn_reflns_theta_min 1.68
_exptl_absorpt_coefficient_mu 1.927
_exptl_absorpt_correction_T_max 0.600
_exptl_absorpt_correction_T_min 0.450
_exptl_absorpt_correction_type multi-scan
_exptl_absorpt_process_details '(SADABS; Bruker, 2000)'
_exptl_crystal_colour colourless
_exptl_crystal_density_diffrn 1.692
_exptl_crystal_density_method 'not measured'
_exptl_crystal_description cubic
_exptl_crystal_F_000 3032
_exptl_crystal_size_max 0.40
_exptl_crystal_size_mid 0.38
_exptl_crystal_size_min 0.32
_platon_squeeze_details ' ?'
_refine_diff_density_max 0.609
_refine_diff_density_min -0.519
_refine_diff_density_rms 0.117
_refine_ls_abs_structure_details 'Flack H D (1983), Acta Cryst. A39, 876-881'
_refine_ls_abs_structure_Flack 0.03(2)
_refine_ls_extinction_method none
_refine_ls_goodness_of_fit_ref 0.992
_refine_ls_hydrogen_treatment constr
_refine_ls_matrix_type full
_refine_ls_number_parameters 523
_refine_ls_number_reflns 8973
_refine_ls_number_restraints 7
_refine_ls_restrained_S_all 0.992
_refine_ls_R_factor_all 0.1428
_refine_ls_R_factor_gt 0.0706
_refine_ls_shift/su_max 0.000
_refine_ls_shift/su_mean 0.000
_refine_ls_structure_factor_coef Fsqd
_refine_ls_weighting_details 'calc w=1/[\s^2^(Fo^2^)+(0.0234P)^2^+0.0000P] where P=(Fo^2^+2Fc^2^)/3'
_refine_ls_weighting_scheme calc
_refine_ls_wR_factor_gt 0.1114
_refine_ls_wR_factor_ref 0.1253
_reflns_number_gt 4278
_reflns_number_total 8973
_reflns_threshold_expression >2sigma(I)
_cod_duplicate_entry 7108806
_cod_data_source_file c2cc36894c.txt
_cod_data_source_block IFMC-27
_cod_depositor_comments
;
The following automatic conversions were performed:

'_exptl_absorpt_correction_type' value 'MULTI-SCAN' changed to
'multi-scan' according to
/usr/data/users/saulius/automatic-downloads/retrospective/RSC/lib/dictionaries/cif_core.dic
dictionary named 'cif_core.dic' version 2.4.2 from 2011-04-26.

Automatic conversion script
Id: cif_fix_values 2281 2013-09-26 08:29:07Z andrius 
;
_cod_original_sg_symbol_H-M Pna2(1)
_cod_database_code 7112414

loop_
_symmetry_equiv_pos_as_xyz
'x, y, z'
'-x, -y, z+1/2'
'-x+1/2, y+1/2, z+1/2'
'x+1/2, -y+1/2, z'

loop_
_atom_site_label
_atom_site_type_symbol
_atom_site_fract_x
_atom_site_fract_y
_atom_site_fract_z
_atom_site_U_iso_or_equiv
_atom_site_adp_type
_atom_site_occupancy
_atom_site_symmetry_multiplicity
_atom_site_calc_flag
_atom_site_refinement_flags
Zn1 Zn 0.67001(7) 0.50783(11) 0.24932(8) 0.0296(4) Uani 1 1 d .
Zn2 Zn 0.74717(9) 0.34432(11) 0.17082(9) 0.0347(5) Uani 1 1 d .
Zn3 Zn 0.76290(9) 0.35934(10) 0.31581(8) 0.0289(4) Uani 1 1 d .
Zn4 Zn 0.84457(8) 0.50488(11) 0.22543(8) 0.0291(4) Uani 1 1 d .
O1 O 0.7525(5) 0.4245(4) 0.2422(5) 0.0229(16) Uani 1 1 d .
O2 O 0.7888(4) 0.6302(5) 0.2227(4) 0.028(2) Uani 1 1 d .
O3 O 0.6898(5) 0.6309(6) 0.2852(4) 0.039(3) Uani 1 1 d .
O4 O 0.6097(5) 0.5284(7) 0.1783(5) 0.047(3) Uani 1 1 d .
O5 O 0.6635(6) 0.4235(8) 0.1211(5) 0.069(4) Uani 1 1 d .
O6 O 0.8108(5) 0.3603(7) 0.1015(5) 0.039(3) Uani 1 1 d .
O7 O 0.8274(5) 0.5053(6) 0.1332(4) 0.053(3) Uani 1 1 d .
O8 O 0.8006(6) 0.2235(6) 0.2253(6) 0.084(5) Uani 1 1 d .
O9 O 0.7495(6) 0.2265(5) 0.3162(5) 0.058(3) Uani 1 1 d .
O10 O 0.8494(5) 0.3826(7) 0.3636(5) 0.047(3) Uani 1 1 d .
O11 O 0.8674(5) 0.5229(6) 0.3193(5) 0.041(3) Uani 1 1 d .
O12 O 0.5971(5) 0.4618(6) 0.3102(4) 0.042(3) Uani 1 1 d .
O13 O 0.6777(5) 0.3902(7) 0.3722(5) 0.046(3) Uani 1 1 d .
O14 O 0.6801(6) 0.2313(8) 0.1571(6) 0.083(4) Uiso 1 1 d .
O15 O 0.9207(6) 0.3855(7) 0.2225(5) 0.078(4) Uiso 1 1 d .
O16 O 0.9411(5) 0.5812(6) 0.2130(5) 0.053(3) Uani 1 1 d .
S1 S 0.7061(2) 0.8203(3) 0.3285(2) 0.0596(13) Uani 1 1 d .
S2 S 0.4990(2) 0.5811(3) 0.0918(2) 0.0442(12) Uani 1 1 d .
S3 S 0.3994(2) 0.6177(3) -0.0211(2) 0.0436(12) Uani 1 1 d .
S4 S 0.8918(2) 0.3715(3) -0.0123(2) 0.0564(14) Uani 1 1 d .
S5 S 0.7221(3) 0.0366(3) 0.3354(2) 0.0671(14) Uani 1 1 d .
S6 S 0.9888(3) 0.5865(3) 0.3895(2) 0.0573(14) Uani 1 1 d .
C1 C 0.7457(7) 0.6688(8) 0.2570(6) 0.026(3) Uiso 1 1 d .
C2 C 0.7525(7) 0.7726(8) 0.2661(5) 0.034(3) Uiso 1 1 d .
C3 C 0.7916(7) 0.8381(10) 0.2288(7) 0.049(4) Uiso 1 1 d .
C4 C 0.8306(7) 0.8163(9) 0.1749(7) 0.056(5) Uani 1 1 d .
H4A H 0.8484 0.8721 0.1566 0.084 Uiso 1 1 calc R
H4B H 0.7981 0.7852 0.1473 0.084 Uiso 1 1 calc R
H4C H 0.8716 0.7769 0.1844 0.084 Uiso 1 1 calc R
C5 C 0.6222(8) 0.4870(11) 0.1306(7) 0.031(4) Uani 1 1 d .
C6 C 0.5784(6) 0.5174(9) 0.0772(7) 0.034(4) Uani 1 1 d .
C7 C 0.5860(8) 0.4956(10) 0.0154(6) 0.041(4) Uani 1 1 d .
C8 C 0.5270(7) 0.5336(8) -0.0202(6) 0.026(3) Uani 1 1 d .
C9 C 0.4769(8) 0.5808(10) 0.0152(7) 0.034(4) Uani 1 1 d .
C10 C 0.5016(8) 0.5341(10) -0.0821(7) 0.045(4) Uani 1 1 d .
C11 C 0.4357(8) 0.5743(9) -0.0890(6) 0.029(4) Uani 1 1 d .
C12 C 0.6455(8) 0.4373(10) -0.0107(7) 0.068(5) Uani 1 1 d .
H12A H 0.6788 0.4187 0.0208 0.102 Uiso 1 1 calc R
H12B H 0.6720 0.4720 -0.0407 0.102 Uiso 1 1 calc R
H12C H 0.6241 0.3836 -0.0292 0.102 Uiso 1 1 calc R
C13 C 0.5491(7) 0.4940(9) -0.1326(6) 0.046(4) Uani 1 1 d .
H13A H 0.5939 0.4696 -0.1158 0.069 Uiso 1 1 calc R
H13B H 0.5609 0.5417 -0.1612 0.069 Uiso 1 1 calc R
H13C H 0.5225 0.4456 -0.1527 0.069 Uiso 1 1 calc R
C14 C 0.8354(9) 0.4421(10) 0.0941(7) 0.048(5) Uani 1 1 d .
C15 C 0.8796(7) 0.4646(9) 0.0383(6) 0.031(4) Uani 1 1 d .
C16 C 0.9184(7) 0.5415(9) 0.0254(6) 0.030(4) Uani 1 1 d .
C17 C 0.9221(8) 0.6315(9) 0.0564(6) 0.065(5) Uani 1 1 d .
H17A H 0.9546 0.6719 0.0346 0.097 Uiso 1 1 calc R
H17B H 0.9406 0.6229 0.0967 0.097 Uiso 1 1 calc R
H17C H 0.8737 0.6582 0.0582 0.097 Uiso 1 1 calc R
C18 C 0.7772(11) 0.1859(10) 0.2692(8) 0.059(6) Uani 1 1 d .
C19 C 0.7700(7) 0.0866(10) 0.2744(7) 0.046(4) Uani 1 1 d .
C20 C 0.7959(8) 0.0196(9) 0.2341(8) 0.049(4) Uani 1 1 d .
C21 C 0.7777(8) -0.0720(9) 0.2532(9) 0.053(5) Uani 1 1 d .
C22 C 0.7371(9) -0.0697(8) 0.3031(7) 0.051(5) Uani 1 1 d U
C23 C 0.8329(8) 0.0358(9) 0.1794(9) 0.084(6) Uani 1 1 d .
H23A H 0.8451 -0.0221 0.1608 0.126 Uiso 1 1 calc R
H23B H 0.8773 0.0700 0.1871 0.126 Uiso 1 1 calc R
H23C H 0.8015 0.0705 0.1528 0.126 Uiso 1 1 calc R
C24 C 0.8864(9) 0.4660(15) 0.3562(8) 0.060(6) Uani 1 1 d .
C25 C 0.9494(7) 0.4803(9) 0.3977(6) 0.035(4) Uiso 1 1 d .
C26 C 0.9826(8) 0.4243(10) 0.4416(7) 0.041(4) Uani 1 1 d .
C27 C 1.0377(8) 0.4758(10) 0.4722(7) 0.048(4) Uani 1 1 d .
C28 C 1.0465(8) 0.5622(9) 0.4468(7) 0.033(4) Uani 1 1 d .
C29 C 0.9629(9) 0.3226(9) 0.4576(7) 0.085(6) Uani 1 1 d .
H29A H 0.9254 0.3007 0.4305 0.128 Uiso 1 1 calc R
H29B H 0.9449 0.3197 0.4984 0.128 Uiso 1 1 calc R
H29C H 1.0061 0.2848 0.4539 0.128 Uiso 1 1 calc R
C30 C 0.6163(9) 0.4267(10) 0.3639(8) 0.047(5) Uani 1 1 d .
C31 C 0.6493(11) 0.2152(16) 0.1087(11) 0.118(8) Uiso 1 1 d .
C32 C 0.6130(13) 0.0694(17) 0.1417(12) 0.147(9) Uiso 1 1 d .
C33 C 0.9807(16) 0.363(2) 0.2521(14) 0.185(12) Uiso 1 1 d .
C34 C 0.9877(13) 0.2129(18) 0.2050(12) 0.144(10) Uiso 1 1 d .
C35 C 0.9476(6) 0.6556(9) 0.2420(6) 0.033(3) Uiso 1 1 d .
C36 C 1.0079(8) 0.8014(12) 0.2701(8) 0.068(5) Uiso 1 1 d .
C37? C 1.0678(9) 0.6922(10) 0.1910(7) 0.069(5) Uiso 1 1 d .
C38 C 1.0575(12) 0.2853(17) 0.2927(12) 0.151(10) Uiso 1 1 d .
C39? C 0.5824(14) 0.1116(18) 0.0364(13) 0.164(11) Uiso 1 1 d .
N1 N 0.6196(9) 0.1319(13) 0.1005(8) 0.113(6) Uiso 1 1 d .
N2 N 0.9989(10) 0.2816(14) 0.2453(12) 0.131(7) Uiso 1 1 d .
N3 N 1.0064(7) 0.7122(8) 0.2348(7) 0.065(4) Uiso 1 1 d .

loop_
_atom_site_aniso_label
_atom_site_aniso_U_11
_atom_site_aniso_U_22
_atom_site_aniso_U_33
_atom_site_aniso_U_23
_atom_site_aniso_U_13
_atom_site_aniso_U_12
Zn1 0.0316(9) 0.0282(11) 0.0290(10) -0.0015(10) 0.0015(9) 0.0036(8)
Zn2 0.0347(10) 0.0328(10) 0.0366(11) -0.0048(9) 0.0066(10) -0.0047(9)
Zn3 0.0317(10) 0.0238(9) 0.0312(11) 0.0044(9) -0.0032(10) -0.0014(8)
Zn4 0.0293(8) 0.0198(10) 0.0381(11) -0.0004(9) -0.0005(9) -0.0009(9)
O1 0.020(4) 0.017(4) 0.032(4) -0.003(5) -0.006(4) 0.012(5)
O2 0.022(5) 0.019(5) 0.043(7) -0.003(5) 0.013(5) 0.008(4)
O3 0.043(6) 0.022(6) 0.050(7) -0.012(5) 0.001(5) 0.002(5)
O4 0.044(7) 0.062(7) 0.034(7) -0.006(6) -0.019(6) 0.021(6)
O5 0.067(9) 0.109(11) 0.032(7) -0.013(7) -0.023(7) 0.046(8)
O6 0.022(6) 0.045(7) 0.052(7) -0.001(6) 0.010(5) -0.005(5)
O7 0.080(8) 0.033(6) 0.046(7) -0.003(6) -0.001(6) -0.005(6)
O8 0.096(9) 0.014(6) 0.143(13) 0.019(7) 0.070(9) 0.000(6)
O9 0.096(9) 0.024(5) 0.055(7) -0.007(6) -0.004(8) 0.012(6)
O10 0.038(7) 0.059(8) 0.045(7) -0.018(6) -0.013(6) 0.005(6)
O11 0.054(7) 0.043(7) 0.028(7) 0.008(6) -0.015(6) 0.007(5)
O12 0.031(6) 0.059(7) 0.035(6) 0.013(5) 0.015(5) -0.008(5)
O13 0.040(7) 0.053(8) 0.045(8) -0.006(6) -0.009(6) 0.014(6)
O16 0.048(6) 0.036(6) 0.075(8) -0.008(6) 0.007(6) -0.012(5)
S1 0.083(3) 0.034(2) 0.062(3) 0.001(2) 0.020(3) 0.001(2)
S2 0.033(2) 0.059(3) 0.041(3) -0.012(2) -0.004(2) 0.013(2)
S3 0.047(3) 0.040(3) 0.044(3) -0.007(2) -0.013(2) 0.007(2)
S4 0.072(3) 0.044(3) 0.053(3) -0.017(2) 0.025(3) -0.020(2)
S5 0.103(4) 0.028(2) 0.071(4) -0.006(2) 0.014(3) 0.003(2)
S6 0.076(3) 0.048(3) 0.048(3) 0.019(3) -0.038(3) -0.015(3)
C4 0.039(9) 0.068(11) 0.061(12) 0.039(10) -0.017(10) -0.007(8)
C5 0.029(9) 0.030(10) 0.034(11) 0.011(8) -0.009(8) 0.004(8)
C6 0.022(8) 0.040(10) 0.040(9) 0.008(8) -0.010(7) 0.000(7)
C7 0.044(9) 0.048(10) 0.030(9) -0.035(8) 0.011(8) -0.014(9)
C8 0.029(8) 0.023(8) 0.025(8) 0.000(6) 0.003(7) -0.001(6)
C9 0.040(10) 0.034(9) 0.029(9) -0.004(7) -0.009(8) -0.005(8)
C10 0.040(10) 0.061(12) 0.033(10) 0.006(8) -0.003(9) -0.018(9)
C11 0.032(9) 0.030(9) 0.026(9) 0.014(7) -0.008(8) -0.021(8)
C12 0.046(11) 0.085(13) 0.072(13) 0.004(11) 0.007(10) 0.015(10)
C13 0.044(9) 0.056(10) 0.038(9) -0.009(9) 0.009(8) -0.027(9)
C14 0.078(14) 0.031(10) 0.034(10) -0.006(8) -0.035(10) 0.024(10)
C15 0.029(9) 0.035(9) 0.028(9) -0.005(7) 0.018(7) -0.003(7)
C16 0.015(8) 0.036(9) 0.037(9) 0.001(7) 0.008(7) 0.000(7)
C17 0.088(13) 0.049(11) 0.057(12) -0.009(9) 0.058(11) 0.006(10)
C18 0.109(17) 0.009(9) 0.059(13) -0.005(8) -0.010(12) -0.001(10)
C19 0.042(10) 0.042(10) 0.053(11) 0.003(8) 0.008(9) 0.005(8)
C20 0.045(9) 0.029(10) 0.074(14) 0.016(9) -0.013(10) 0.015(8)
C21 0.053(12) 0.023(9) 0.083(14) -0.007(10) -0.007(11) 0.008(7)
C22 0.091(13) 0.002(7) 0.059(12) -0.008(7) -0.014(11) 0.005(8)
C23 0.071(13) 0.025(9) 0.16(2) 0.019(11) 0.051(14) 0.015(9)
C24 0.034(11) 0.114(18) 0.034(11) 0.013(11) -0.022(9) 0.012(11)
C26 0.035(9) 0.042(10) 0.046(10) 0.010(8) -0.006(8) 0.003(8)
C27 0.055(11) 0.046(11) 0.045(11) -0.016(9) -0.013(9) -0.004(9)
C28 0.044(10) 0.017(9) 0.037(10) 0.008(7) -0.030(8) -0.015(7)
C29 0.136(17) 0.051(12) 0.069(14) 0.022(10) -0.043(13) -0.025(11)
C30 0.059(12) 0.015(9) 0.067(13) -0.011(9) 0.004(12) -0.007(9)

loop_
_atom_type_symbol
_atom_type_description
_atom_type_scat_dispersion_real
_atom_type_scat_dispersion_imag
_atom_type_scat_source
C C 0.0033 0.0016 'International Tables Vol C Tables 4.2.6.8 and 6.1.1.4'
H H 0.0000 0.0000 'International Tables Vol C Tables 4.2.6.8 and 6.1.1.4'
N N 0.0061 0.0033 'International Tables Vol C Tables 4.2.6.8 and 6.1.1.4'
O O 0.0106 0.0060 'International Tables Vol C Tables 4.2.6.8 and 6.1.1.4'
S S 0.1246 0.1234 'International Tables Vol C Tables 4.2.6.8 and 6.1.1.4'
Zn Zn 0.2839 1.4301 'International Tables Vol C Tables 4.2.6.8 and 6.1.1.4'

loop_
_geom_angle_atom_site_label_1
_geom_angle_atom_site_label_2
_geom_angle_atom_site_label_3
_geom_angle
_geom_angle_site_symmetry_1
_geom_angle_site_symmetry_3
O1 Zn1 O4 117.9(4) . .
O1 Zn1 O3 117.1(3) . .
O4 Zn1 O3 106.7(4) . .
O1 Zn1 O12 110.9(4) . .
O4 Zn1 O12 103.0(4) . .
O3 Zn1 O12 98.6(4) . .
O1 Zn1 Zn3 35.3(3) . .
O4 Zn1 Zn3 142.9(3) . .
O3 Zn1 Zn3 109.6(3) . .
O12 Zn1 Zn3 78.9(3) . .
O6 Zn2 O1 122.6(4) . .
O6 Zn2 O14 109.3(5) . .
O1 Zn2 O14 128.1(4) . .
O6 Zn2 O5 87.3(4) . .
O1 Zn2 O5 97.3(4) . .
O14 Zn2 O5 86.2(5) . .
O6 Zn2 O8 104.6(4) . .
O1 Zn2 O8 90.5(4) . .
O14 Zn2 O8 74.0(4) . .
O5 Zn2 O8 159.4(4) . .
O6 Zn2 Zn4 83.2(3) . .
O1 Zn2 Zn4 39.6(3) . .
O14 Zn2 Zn4 166.0(4) . .
O5 Zn2 Zn4 101.1(3) . .
O8 Zn2 Zn4 97.1(3) . .
O1 Zn3 O10 117.8(4) . .
O1 Zn3 O9 119.1(4) . .
O10 Zn3 O9 105.9(4) . .
O1 Zn3 O13 110.0(4) . .
O10 Zn3 O13 104.1(4) . .
O9 Zn3 O13 96.9(4) . .
O1 Zn3 Zn1 36.1(3) . .
O10 Zn3 Zn1 125.6(3) . .
O9 Zn3 Zn1 128.5(3) . .
O13 Zn3 Zn1 74.1(3) . .
O7 Zn4 O1 93.3(4) . .
O7 Zn4 O2 84.0(4) . .
O1 Zn4 O2 96.0(3) . .
O7 Zn4 O16 89.6(4) . .
O1 Zn4 O16 176.2(4) . .
O2 Zn4 O16 86.6(3) . .
O7 Zn4 O11 172.3(4) . .
O1 Zn4 O11 92.9(4) . .
O2 Zn4 O11 90.9(4) . .
O16 Zn4 O11 84.3(4) . .
O7 Zn4 O15 93.8(4) . .
O1 Zn4 O15 93.9(3) . .
O2 Zn4 O15 169.9(4) . .
O16 Zn4 O15 83.6(4) . .
O11 Zn4 O15 90.2(4) . .
O7 Zn4 Zn2 62.6(3) . .
O1 Zn4 Zn2 37.2(3) . .
O2 Zn4 Zn2 111.1(2) . .
O16 Zn4 Zn2 143.8(3) . .
O11 Zn4 Zn2 124.8(3) . .
O15 Zn4 Zn2 76.2(3) . .
Zn3 O1 Zn1 108.7(5) . .
Zn3 O1 Zn2 113.7(3) . .
Zn1 O1 Zn2 113.5(5) . .
Zn3 O1 Zn4 110.8(4) . .
Zn1 O1 Zn4 106.7(3) . .
Zn2 O1 Zn4 103.2(5) . .
C1 O2 Zn4 133.7(8) . .
C1 O3 Zn1 109.0(8) . .
C5 O4 Zn1 120.9(10) . .
C5 O5 Zn2 137.9(11) . .
C14 O6 Zn2 114.9(10) . .
C14 O7 Zn4 130.9(9) . .
C18 O8 Zn2 128.0(13) . .
C18 O9 Zn3 113.5(10) . .
C24 O10 Zn3 118.8(10) . .
C24 O11 Zn4 129.0(12) . .
C30 O12 Zn1 123.5(10) . .
C30 O13 Zn3 132.9(12) . .
C31 O14 Zn2 123.1(15) . .
C33 O15 Zn4 134.2(16) . .
C35 O16 Zn4 117.7(9) . .
C2 S1 C22 87.3(7) . 1_565
C6 S2 C9 90.5(7) . .
C9 S3 C11 89.0(7) . .
C28 S4 C15 89.3(6) 2_764 .
C22 S5 C19 88.4(7) . .
C28 S6 C25 89.5(7) . .
O2 C1 O3 126.6(11) . .
O2 C1 C2 118.8(11) . .
O3 C1 C2 114.5(12) . .
C3 C2 C1 127.9(12) . .
C3 C2 S1 115.2(9) . .
C1 C2 S1 116.9(9) . .
C4 C3 C21 127.2(15) . 1_565
C4 C3 C2 125.3(13) . .
C21 C3 C2 107.3(13) 1_565 .
O5 C5 O4 129.3(16) . .
O5 C5 C6 114.9(15) . .
O4 C5 C6 115.8(14) . .
C7 C6 C5 130.5(13) . .
C7 C6 S2 112.3(10) . .
C5 C6 S2 116.9(11) . .
C6 C7 C8 111.8(12) . .
C6 C7 C12 125.1(14) . .
C8 C7 C12 123.0(12) . .
C9 C8 C7 111.7(12) . .
C9 C8 C10 109.0(12) . .
C7 C8 C10 139.2(13) . .
C8 C9 S3 115.5(11) . .
C8 C9 S2 113.7(11) . .
S3 C9 S2 130.3(9) . .
C11 C10 C8 113.2(14) . .
C11 C10 C13 125.9(14) . .
C8 C10 C13 120.9(13) . .
C10 C11 C30 132.8(15) . 2_664
C10 C11 S3 113.1(11) . .
C30 C11 S3 112.8(12) 2_664 .
O7 C14 O6 123.0(16) . .
O7 C14 C15 117.5(14) . .
O6 C14 C15 119.4(13) . .
C16 C15 C14 128.9(13) . .
C16 C15 S4 115.7(10) . .
C14 C15 S4 114.8(10) . .
C15 C16 C27 108.4(12) . 2_764
C15 C16 C17 131.1(13) . .
C27 C16 C17 120.6(12) 2_764 .
O8 C18 O9 125.7(15) . .
O8 C18 C19 123.5(16) . .
O9 C18 C19 110.6(16) . .
C20 C19 C18 127.4(15) . .
C20 C19 S5 111.6(11) . .
C18 C19 S5 121.0(13) . .
C19 C20 C23 126.4(14) . .
C19 C20 C21 112.2(15) . .
C23 C20 C21 121.3(15) . .
C22 C21 C20 110.5(14) . .
C22 C21 C3 115.7(14) . 1_545
C20 C21 C3 133.8(17) . 1_545
C21 C22 S5 117.1(11) . .
C21 C22 S1 114.5(11) . 1_545
S5 C22 S1 128.3(10) . 1_545
O11 C24 O10 122.3(15) . .
O11 C24 C25 122.8(19) . .
O10 C24 C25 114.9(14) . .
C26 C25 C24 132.9(15) . .
C26 C25 S6 114.6(11) . .
C24 C25 S6 112.5(12) . .
C25 C26 C27 109.1(13) . .
C25 C26 C29 127.4(14) . .
C27 C26 C29 123.5(13) . .
C28 C27 C26 111.4(13) . .
C28 C27 C16 115.2(13) . 2_765
C26 C27 C16 133.3(14) . 2_765
C27 C28 S6 115.1(10) . .
C27 C28 S4 111.4(11) . 2_765
S6 C28 S4 132.9(8) . 2_765
O13 C30 O12 121.6(16) . .
O13 C30 C11 119.0(17) . 2_665
O12 C30 C11 119.2(14) . 2_665
O14 C31 N1 118(2) . .
N2 C33 O15 114(3) . .
N2 C33 C38 48.1(16) . .
O15 C33 C38 160(2) . .
O16 C35 N3 122.2(12) . .
N2 C38 C33 37.9(11) . .
C32 N1 C31 125(2) . .
C32 N1 C39? 117(2) . .
C31 N1 C39? 117(2) . .
C33 N2 C34 138(3) . .
C33 N2 C38 94(2) . .
C34 N2 C38 127(2) . .
C35 N3 C37? 122.7(12) . .
C35 N3 C36 118.2(12) . .
C37? N3 C36 119.1(11) . .

loop_
_geom_bond_atom_site_label_1
_geom_bond_atom_site_label_2
_geom_bond_distance
_geom_bond_site_symmetry_2
Zn1 O1 1.927(7) .
Zn1 O4 1.937(10) .
Zn1 O3 1.985(8) .
Zn1 O12 2.000(8) .
Zn1 Zn3 3.102(2) .
Zn2 O6 1.931(10) .
Zn2 O1 1.963(10) .
Zn2 O14 2.062(11) .
Zn2 O5 2.196(11) .
Zn2 O8 2.334(12) .
Zn2 Zn4 3.160(2) .
Zn3 O1 1.890(10) .
Zn3 O10 1.919(9) .
Zn3 O9 1.940(8) .
Zn3 O13 2.033(11) .
Zn4 O7 2.063(9) .
Zn4 O1 2.068(8) .
Zn4 O2 2.078(8) .
Zn4 O16 2.087(9) .
Zn4 O11 2.133(10) .
Zn4 O15 2.212(11) .
O2 C1 1.225(13) .
O3 C1 1.310(14) .
O4 C5 1.236(17) .
O5 C5 1.204(16) .
O6 C14 1.277(16) .
O7 C14 1.268(15) .
O8 C18 1.192(17) .
O9 C18 1.297(19) .
O10 C24 1.391(19) .
O11 C24 1.209(18) .
O12 C30 1.338(17) .
O13 C30 1.246(16) .
O14 C31 1.23(2) .
O15 C33 1.31(3) .
O16 C35 1.261(14) .
S1 C2 1.758(12) .
S1 C22 1.781(14) 1_565
S2 C6 1.738(13) .
S2 C9 1.740(14) .
S3 C9 1.703(14) .
S3 C11 1.755(14) .
S4 C28 1.729(13) 2_764
S4 C15 1.765(13) .
S5 C22 1.719(13) .
S5 C19 1.760(14) .
S6 C28 1.681(14) .
S6 C25 1.706(14) .
C1 C2 1.522(14) .
C2 C3 1.442(15) .
C3 C4 1.420(18) .
C3 C21 1.432(17) 1_565
C5 C6 1.488(18) .
C6 C7 1.411(17) .
C7 C8 1.437(17) .
C7 C12 1.486(17) .
C8 C9 1.379(17) .
C8 C10 1.445(17) .
C10 C11 1.338(18) .
C10 C13 1.525(17) .
C11 C30 1.404(18) 2_664
C14 C15 1.508(19) .
C15 C16 1.348(16) .
C16 C27 1.443(17) 2_764
C16 C17 1.474(17) .
C18 C19 1.449(18) .
C19 C20 1.399(18) .
C20 C23 1.40(2) .
C20 C21 1.432(18) .
C21 C22 1.33(2) .
C21 C3 1.432(17) 1_545
C22 S1 1.781(14) 1_545
C24 C25 1.479(19) .
C25 C26 1.401(17) .
C26 C27 1.417(17) .
C26 C29 1.557(17) .
C27 C28 1.381(17) .
C27 C16 1.443(17) 2_765
C28 S4 1.729(13) 2_765
C30 C11 1.404(18) 2_665
C31 N1 1.33(2) .
C32 N1 1.29(2) .
C33 N2 1.23(3) .
C33 C38 2.00(3) .
C34 N2 1.35(3) .
C35 N3 1.354(15) .
C36 N3 1.510(18) .
C37? N3 1.504(17) .
C38 N2 1.49(3) .
C39? N1 1.60(3) .

loop_
_platon_squeeze_void_nr
_platon_squeeze_void_average_x
_platon_squeeze_void_average_y
_platon_squeeze_void_average_z
_platon_squeeze_void_volume
_platon_squeeze_void_count_electrons
1 0.125 -0.250 0.493 687.3 207.9
2 0.619 0.250 0.993 687.1 209.4
3 0.417 0.028 0.769 7.0 1.2
4 0.917 0.472 0.769 7.0 1.0
5 0.083 0.528 0.269 7.0 1.1
6 0.583 0.972 0.269 7.0 1.1
